data_7039840
loop_
_publ_author_name
'Yang, Wenxue'
'Zhao, Ke-Qing'
'Prior, Timothy J.'
'Hughes, David L.'
'Arbaoui, Abdessamad'
'Elsegood, Mark R. J.'
'Redshaw, Carl'

_publ_section_title
;
 Structural studies of Schiff-base [2 + 2] macrocycles derived from
 2,2'-oxydianiline and the ROP capability of their organoaluminium
 complexes.
;
_journal_issue 30
_journal_name_full 'Dalton transactions (Cambridge, England : 2003)'
_journal_page_first 11990
_journal_page_last 12005
_journal_paper_doi 10.1039/c6dt01997h
_journal_volume 45
_journal_year 2016
_chemical_formula_moiety
;
C80 H49 Al Cl4 N8 O8, 4(C7 H8)
;
_chemical_formula_sum 'C108 H81 Al Cl4 N8 O8'
_chemical_formula_weight 1787.58
_space_group_crystal_system triclinic
_space_group_IT_number 2
_space_group_name_Hall '-P 1'
_space_group_name_H-M_alt 'P -1'
_symmetry_space_group_name_Hall '-P 1'
_symmetry_space_group_name_H-M 'P -1'
_atom_sites_solution_hydrogens geom
_audit_creation_method SHELXL-2014/7
_audit_update_record
;
2016-03-10 deposited with the CCDC.
2016-06-20 downloaded from the CCDC.
;
_cell_angle_alpha 95.508(7)
_cell_angle_beta 101.879(7)
_cell_angle_gamma 109.459(7)
_cell_formula_units_Z 2
_cell_length_a 13.8593(10)
_cell_length_b 14.7463(10)
_cell_length_c 23.7238(17)
_cell_measurement_reflns_used 21097
_cell_measurement_temperature 143(2)
_cell_measurement_theta_max 27.602
_cell_measurement_theta_min 2.228
_cell_volume 4401.9(6)
_computing_cell_refinement 'CrysAlisPro 1.171.38.41 (Rigaku OD, 2015)'
_computing_data_collection 'CrystalClear-SM Expert 3.1 b27 (Rigaku, 20112'
_computing_data_reduction 'CrysAlisPro 1.171.38.41 (Rigaku OD, 2015)'
_computing_structure_refinement 'SHELXL-2014/7 (Sheldrick, 2014)'
_computing_structure_solution SHELXT
_diffrn_ambient_temperature 143(2)
_diffrn_detector_area_resol_mean 28.5714
_diffrn_measured_fraction_theta_full 0.998
_diffrn_measured_fraction_theta_max 0.996
_diffrn_measurement_device_type 'Rigaku AFC12 (Right)'
_diffrn_measurement_method 'profile data from \w-scans'
_diffrn_radiation_type MoK\a
_diffrn_radiation_wavelength 0.71073
_diffrn_reflns_av_R_equivalents 0.0667
_diffrn_reflns_av_unetI/netI 0.0583
_diffrn_reflns_Laue_measured_fraction_full 0.998
_diffrn_reflns_Laue_measured_fraction_max 0.996
_diffrn_reflns_limit_h_max 17
_diffrn_reflns_limit_h_min -17
_diffrn_reflns_limit_k_max 19
_diffrn_reflns_limit_k_min -19
_diffrn_reflns_limit_l_max 30
_diffrn_reflns_limit_l_min -28
_diffrn_reflns_number 67195
_diffrn_reflns_point_group_measured_fraction_full 0.998
_diffrn_reflns_point_group_measured_fraction_max 0.996
_diffrn_reflns_theta_full 25.242
_diffrn_reflns_theta_max 27.423
_diffrn_reflns_theta_min 2.030
_diffrn_source 'Rotating Anode'
_exptl_absorpt_coefficient_mu 0.211
_exptl_absorpt_correction_T_max 1.0000
_exptl_absorpt_correction_T_min 0.51393
_exptl_absorpt_correction_type multi-scan
_exptl_crystal_colour orange
_exptl_crystal_density_diffrn 1.349
_exptl_crystal_description plate
_exptl_crystal_F_000 1860
_exptl_crystal_size_max 0.350
_exptl_crystal_size_mid 0.300
_exptl_crystal_size_min 0.200
_refine_diff_density_max 0.894
_refine_diff_density_min -0.512
_refine_diff_density_rms 0.092
_refine_ls_extinction_method none
_refine_ls_goodness_of_fit_ref 1.028
_refine_ls_hydrogen_treatment constr
_refine_ls_matrix_type full
_refine_ls_number_parameters 1054
_refine_ls_number_reflns 20011
_refine_ls_number_restraints 0
_refine_ls_restrained_S_all 1.028
_refine_ls_R_factor_all 0.1338
_refine_ls_R_factor_gt 0.0955
_refine_ls_shift/su_max 0.001
_refine_ls_shift/su_mean 0.000
_refine_ls_structure_factor_coef Fsqd
_refine_ls_weighting_details 'w=1/[\s^2^(Fo^2^)+(0.1258P)^2^+8.1819P] where P=(Fo^2^+2Fc^2^)/3'
_refine_ls_weighting_scheme calc
_refine_ls_wR_factor_gt 0.2427
_refine_ls_wR_factor_ref 0.2738
_reflns_Friedel_coverage 0.000
_reflns_number_gt 13161
_reflns_number_total 20011
_reflns_threshold_expression 'I > 2\s(I)'
_cod_data_source_file c6dt01997h2.cif
_cod_data_source_block shelx
_cod_depositor_comments 'Adding full bibliography for 7039831--7039842.cif.'
_cod_database_code 7039840
_shelx_shelxl_version_number 2014/7
_shelx_space_group_comment
;
The symmetry employed for this shelxl refinement is uniquely defined
by the following loop, which should always be used as a source of
symmetry information in preference to the above space-group names.
They are only intended as comments.
;
_shelx_estimated_absorpt_t_min 0.930
_shelx_estimated_absorpt_t_max 0.959
_exptl_absorpt_special_details
;
CrysAlisPro 1.171.38.41 (Rigaku Oxford Diffraction, 2015)
Empirical absorption correction using spherical harmonics,
 implemented in SCALE3 ABSPACK scaling algorithm.
;

loop_
_space_group_symop_operation_xyz
'x, y, z'
'-x, -y, -z'

loop_
_atom_site_label
_atom_site_type_symbol
_atom_site_fract_x
_atom_site_fract_y
_atom_site_fract_z
_atom_site_U_iso_or_equiv
_atom_site_adp_type
_atom_site_occupancy
_atom_site_site_symmetry_order
_atom_site_calc_flag
_atom_site_refinement_flags_posn
_atom_site_refinement_flags_adp
_atom_site_refinement_flags_occupancy
_atom_site_disorder_assembly
_atom_site_disorder_group
Al1 Al 0.59818(9) 0.57741(9) 0.68307(5) 0.0354(3) Uani 1 1 d . . . . .
N6 N 0.2579(3) 0.6425(3) 0.52964(17) 0.0506(9) Uani 1 1 d . . . . .
O3B O 0.4141(3) 0.8256(2) 0.59959(15) 0.0579(9) Uani 1 1 d . . . . .
N5 N 0.6315(3) 0.9501(3) 0.63731(18) 0.0576(11) Uani 1 1 d . . . . .
N8 N 0.6495(3) 0.5240(2) 0.61474(13) 0.0362(7) Uani 1 1 d . . . . .
O4B O 0.7023(2) 0.3948(2) 0.67794(11) 0.0394(6) Uani 1 1 d . . . . .
N7 N 0.5253(2) 0.4354(2) 0.69930(13) 0.0352(7) Uani 1 1 d . . . . .
N1 N 0.5486(2) 0.6459(2) 0.74668(13) 0.0348(7) Uani 1 1 d . . . . .
O1B O 0.4379(2) 0.5824(2) 0.82890(12) 0.0421(7) Uani 1 1 d . . . . .
N2 N 0.5437(3) 0.5534(3) 0.92656(14) 0.0404(8) Uani 1 1 d . . . . .
N3 N 1.0346(3) 0.6172(3) 0.97510(14) 0.0401(8) Uani 1 1 d . . . . .
O2B O 1.0391(2) 0.4658(2) 0.90552(12) 0.0407(6) Uani 1 1 d . . . . .
N4 N 0.9915(3) 0.5722(3) 0.82312(14) 0.0410(8) Uani 1 1 d . . . . .
O4 O 0.4767(2) 0.5578(2) 0.62842(11) 0.0365(6) Uani 1 1 d . . . . .
O3 O 0.6582(2) 0.6999(2) 0.66852(11) 0.0387(6) Uani 1 1 d . . . . .
O1 O 0.7116(2) 0.5837(2) 0.73964(11) 0.0387(6) Uani 1 1 d . . . . .
O2 O 0.8322(2) 0.5410(2) 0.93582(12) 0.0432(7) Uani 1 1 d . . . . .
H2 H 0.8952 0.5439 0.9418 0.065 Uiso 1 1 calc R U . . .
Cl4 Cl 0.03383(8) 0.30070(9) 0.57657(4) 0.0473(3) Uani 1 1 d . . . . .
Cl3 Cl 0.87584(12) 0.88194(10) 0.49895(6) 0.0654(4) Uani 1 1 d . . . . .
Cl2 Cl 0.80921(9) 0.88751(8) 1.06719(5) 0.0495(3) Uani 1 1 d . . . . .
Cl1 Cl 0.97986(9) 0.90629(8) 0.93069(5) 0.0485(3) Uani 1 1 d . . . . .
C1 C 0.7684(3) 0.6525(3) 0.78511(16) 0.0375(9) Uani 1 1 d . . . . .
C2 C 0.8716(3) 0.6592(3) 0.81242(16) 0.0377(9) Uani 1 1 d . . . . .
C3 C 0.9349(3) 0.7365(3) 0.85812(17) 0.0397(9) Uani 1 1 d . . . . .
H3 H 1.0047 0.7415 0.8761 0.048 Uiso 1 1 calc R U . . .
C4 C 0.8964(3) 0.8059(3) 0.87732(16) 0.0392(9) Uani 1 1 d . . . . .
C5 C 0.7927(3) 0.7953(3) 0.85555(17) 0.0388(9) Uani 1 1 d . . . . .
H5 H 0.7652 0.8399 0.8717 0.047 Uiso 1 1 calc R U . . .
C6 C 0.7273(3) 0.7185(3) 0.80940(16) 0.0374(9) Uani 1 1 d . . . . .
C7 C 0.6173(3) 0.7058(3) 0.79178(16) 0.0381(9) Uani 1 1 d . . . . .
H7 H 0.5929 0.7448 0.8153 0.046 Uiso 1 1 calc R U . . .
C8 C 0.4432(3) 0.6464(3) 0.74133(16) 0.0362(8) Uani 1 1 d . . . . .
C9 C 0.3983(3) 0.6872(3) 0.69745(17) 0.0394(9) Uani 1 1 d . . . . .
H9 H 0.4373 0.7149 0.6708 0.047 Uiso 1 1 calc R U . . .
C10 C 0.2976(3) 0.6876(3) 0.69241(19) 0.0447(10) Uani 1 1 d . . . . .
H10 H 0.2672 0.7148 0.6620 0.054 Uiso 1 1 calc R U . . .
C11 C 0.2404(3) 0.6482(3) 0.73175(19) 0.0453(10) Uani 1 1 d . . . . .
H11 H 0.1705 0.6475 0.7277 0.054 Uiso 1 1 calc R U . . .
C12 C 0.2850(3) 0.6102(3) 0.77649(19) 0.0443(10) Uani 1 1 d . . . . .
H12 H 0.2465 0.5843 0.8038 0.053 Uiso 1 1 calc R U . . .
C13 C 0.3854(3) 0.6098(3) 0.78153(17) 0.0404(9) Uani 1 1 d . . . . .
C14 C 0.3977(3) 0.4889(3) 0.83967(17) 0.0388(9) Uani 1 1 d . . . . .
C15 C 0.3121(3) 0.4135(3) 0.80359(18) 0.0456(10) Uani 1 1 d . . . . .
H15 H 0.2722 0.4248 0.7692 0.055 Uiso 1 1 calc R U . . .
C16 C 0.2849(4) 0.3211(4) 0.8180(2) 0.0497(11) Uani 1 1 d . . . . .
H16 H 0.2266 0.2686 0.7929 0.060 Uiso 1 1 calc R U . . .
C17 C 0.3413(4) 0.3048(4) 0.8682(2) 0.0489(10) Uani 1 1 d . . . . .
H17 H 0.3216 0.2413 0.8780 0.059 Uiso 1 1 calc R U . . .
C18 C 0.4267(3) 0.3805(4) 0.90429(19) 0.0460(10) Uani 1 1 d . . . . .
H18 H 0.4654 0.3686 0.9389 0.055 Uiso 1 1 calc R U . . .
C19 C 0.4569(3) 0.4730(3) 0.89097(17) 0.0400(9) Uani 1 1 d . . . . .
C20 C 0.6348(3) 0.5498(3) 0.93056(17) 0.0398(9) Uani 1 1 d . . . . .
H20 H 0.6409 0.4944 0.9097 0.048 Uiso 1 1 calc R U . . .
C21 C 0.8286(3) 0.6192(3) 0.96751(16) 0.0381(9) Uani 1 1 d . . . . .
C22 C 0.7306(3) 0.6271(3) 0.96582(17) 0.0390(9) Uani 1 1 d . . . . .
C23 C 0.7252(3) 0.7106(3) 0.99670(17) 0.0389(9) Uani 1 1 d . . . . .
H23 H 0.6588 0.7173 0.9946 0.047 Uiso 1 1 calc R U . . .
C24 C 0.8171(3) 0.7831(3) 1.03009(18) 0.0433(10) Uani 1 1 d . . . . .
C25 C 0.9133(3) 0.7752(3) 1.03361(18) 0.0413(9) Uani 1 1 d . . . . .
H25 H 0.9753 0.8252 1.0576 0.050 Uiso 1 1 calc R U . . .
C26 C 0.9215(3) 0.6940(3) 1.00218(17) 0.0390(9) Uani 1 1 d . . . . .
C27 C 1.0248(3) 0.6893(3) 1.00447(17) 0.0412(9) Uani 1 1 d . . . . .
H27 H 1.0861 0.7406 1.0281 0.049 Uiso 1 1 calc R U . . .
C28 C 1.1345(3) 0.6135(3) 0.97371(16) 0.0384(9) Uani 1 1 d . . . . .
C29 C 1.2306(3) 0.6820(3) 1.00650(18) 0.0429(10) Uani 1 1 d . . . . .
H29 H 1.2313 0.7340 1.0337 0.052 Uiso 1 1 calc R U . . .
C30 C 1.3250(3) 0.6759(4) 1.00025(19) 0.0492(11) Uani 1 1 d . . . . .
H30 H 1.3901 0.7239 1.0227 0.059 Uiso 1 1 calc R U . . .
C31 C 1.3248(3) 0.5992(4) 0.96091(18) 0.0458(10) Uani 1 1 d . . . . .
H31 H 1.3897 0.5946 0.9566 0.055 Uiso 1 1 calc R U . . .
C32 C 1.2303(3) 0.5303(3) 0.92838(17) 0.0418(10) Uani 1 1 d . . . . .
H32 H 1.2301 0.4782 0.9014 0.050 Uiso 1 1 calc R U . . .
C33 C 1.1360(3) 0.5366(3) 0.93483(16) 0.0364(8) Uani 1 1 d . . . . .
C34 C 1.0303(3) 0.4313(3) 0.84712(17) 0.0406(9) Uani 1 1 d . . . . .
C35 C 1.0366(3) 0.3411(4) 0.8319(2) 0.0488(11) Uani 1 1 d . . . . .
H35 H 1.0504 0.3042 0.8613 0.059 Uiso 1 1 calc R U . . .
C36 C 1.0225(4) 0.3045(4) 0.7735(2) 0.0519(12) Uani 1 1 d . . . . .
H36 H 1.0251 0.2419 0.7625 0.062 Uiso 1 1 calc R U . . .
C37 C 1.0047(4) 0.3594(4) 0.7316(2) 0.0523(12) Uani 1 1 d . . . . .
H37 H 0.9985 0.3358 0.6918 0.063 Uiso 1 1 calc R U . . .
C38 C 0.9960(3) 0.4485(3) 0.74684(18) 0.0446(10) Uani 1 1 d . . . . .
H38 H 0.9827 0.4851 0.7173 0.054 Uiso 1 1 calc R U . . .
C39 C 1.0063(3) 0.4851(3) 0.80482(17) 0.0401(9) Uani 1 1 d . . . . .
C40 C 0.9064(3) 0.5800(3) 0.79606(17) 0.0416(9) Uani 1 1 d . . . . .
H40 H 0.8628 0.5311 0.7631 0.050 Uiso 1 1 calc R U . . .
C61 C 0.3783(3) 0.4998(3) 0.61716(15) 0.0352(8) Uani 1 1 d . . . . .
C66 C 0.3475(3) 0.4139(3) 0.64219(16) 0.0371(9) Uani 1 1 d . . . . .
C65 C 0.2420(3) 0.3532(3) 0.62903(16) 0.0388(9) Uani 1 1 d . . . . .
H65 H 0.2223 0.2953 0.6453 0.047 Uiso 1 1 calc R U . . .
C64 C 0.1651(3) 0.3759(3) 0.59259(17) 0.0424(10) Uani 1 1 d . . . . .
C63 C 0.1937(3) 0.4610(3) 0.56871(16) 0.0388(9) Uani 1 1 d . . . . .
H63 H 0.1405 0.4769 0.5441 0.047 Uiso 1 1 calc R U . . .
C62 C 0.2984(3) 0.5225(3) 0.58042(16) 0.0376(9) Uani 1 1 d . . . . .
C60 C 0.3278(3) 0.6155(3) 0.55862(17) 0.0407(9) Uani 1 1 d . . . . .
H60 H 0.4003 0.6558 0.5664 0.049 Uiso 1 1 calc R U . . .
C59 C 0.2865(4) 0.7333(4) 0.5102(2) 0.0541(12) Uani 1 1 d . . . . .
C58 C 0.2303(4) 0.7332(5) 0.4538(2) 0.0608(14) Uani 1 1 d . . . . .
H58 H 0.1780 0.6740 0.4313 0.073 Uiso 1 1 calc R U . . .
C57 C 0.2501(5) 0.8189(5) 0.4303(3) 0.0714(18) Uani 1 1 d . . . . .
H57 H 0.2110 0.8180 0.3922 0.086 Uiso 1 1 calc R U . . .
C56 C 0.3262(5) 0.9045(5) 0.4624(3) 0.0678(15) Uani 1 1 d . . . . .
H56 H 0.3424 0.9622 0.4458 0.081 Uiso 1 1 calc R U . . .
C55 C 0.3785(5) 0.9068(4) 0.5180(2) 0.0606(13) Uani 1 1 d . . . . .
H55 H 0.4286 0.9671 0.5405 0.073 Uiso 1 1 calc R U . . .
C54 C 0.3602(4) 0.8227(4) 0.5428(2) 0.0561(12) Uani 1 1 d . . . . .
C53 C 0.4457(4) 0.9149(4) 0.6377(2) 0.0547(12) Uani 1 1 d . . . . .
C52 C 0.3686(4) 0.9429(4) 0.6550(3) 0.0617(13) Uani 1 1 d . . . . .
H52 H 0.2962 0.9017 0.6418 0.074 Uiso 1 1 calc R U . . .
C51 C 0.3984(4) 1.0312(4) 0.6916(2) 0.0623(13) Uani 1 1 d . . . . .
H51 H 0.3462 1.0516 0.7032 0.075 Uiso 1 1 calc R U . . .
C50 C 0.5029(4) 1.0895(4) 0.7114(2) 0.0576(12) Uani 1 1 d . . . . .
H50 H 0.5230 1.1498 0.7373 0.069 Uiso 1 1 calc R U . . .
C49 C 0.5794(4) 1.0613(4) 0.6940(2) 0.0560(12) Uani 1 1 d . . . . .
H49 H 0.6517 1.1029 0.7073 0.067 Uiso 1 1 calc R U . . .
C48 C 0.5518(4) 0.9739(4) 0.6577(2) 0.0539(12) Uani 1 1 d . . . . .
C47 C 0.6459(4) 0.8746(3) 0.64770(19) 0.0490(11) Uani 1 1 d . . . . .
H47 H 0.6126 0.8415 0.6750 0.059 Uiso 1 1 calc R U . . .
C41 C 0.7015(3) 0.7368(3) 0.62776(16) 0.0378(9) Uani 1 1 d . . . . .
C46 C 0.7112(3) 0.8328(3) 0.62048(17) 0.0419(10) Uani 1 1 d . . . . .
C45 C 0.7656(4) 0.8761(3) 0.58065(18) 0.0465(10) Uani 1 1 d . . . . .
H45 H 0.7747 0.9418 0.5768 0.056 Uiso 1 1 calc R U . . .
C44 C 0.8063(4) 0.8237(3) 0.54686(18) 0.0445(10) Uani 1 1 d . . . . .
C43 C 0.7890(3) 0.7274(3) 0.54918(18) 0.0415(9) Uani 1 1 d . . . . .
H43 H 0.8139 0.6913 0.5241 0.050 Uiso 1 1 calc R U . . .
C42 C 0.7347(3) 0.6820(3) 0.58856(16) 0.0377(9) Uani 1 1 d . . . . .
C80 C 0.7022(3) 0.5775(3) 0.58280(16) 0.0388(9) Uani 1 1 d . . . . .
H80 H 0.7210 0.5445 0.5529 0.047 Uiso 1 1 calc R U . . .
C79 C 0.6029(3) 0.4217(3) 0.59198(16) 0.0362(8) Uani 1 1 d . . . . .
C78 C 0.5280(3) 0.3853(3) 0.53852(16) 0.0393(9) Uani 1 1 d . . . . .
H78 H 0.5139 0.4292 0.5141 0.047 Uiso 1 1 calc R U . . .
C77 C 0.4741(3) 0.2860(3) 0.52060(18) 0.0420(9) Uani 1 1 d . . . . .
H77 H 0.4231 0.2618 0.4839 0.050 Uiso 1 1 calc R U . . .
C76 C 0.4941(4) 0.2218(3) 0.55586(18) 0.0432(10) Uani 1 1 d . . . . .
H76 H 0.4561 0.1535 0.5438 0.052 Uiso 1 1 calc R U . . .
C75 C 0.5702(3) 0.2573(3) 0.60918(17) 0.0400(9) Uani 1 1 d . . . . .
H75 H 0.5853 0.2137 0.6335 0.048 Uiso 1 1 calc R U . . .
C74 C 0.6230(3) 0.3562(3) 0.62602(16) 0.0377(9) Uani 1 1 d . . . . .
C68 C 0.5820(3) 0.3901(3) 0.73881(16) 0.0382(9) Uani 1 1 d . . . . .
C73 C 0.6686(3) 0.3723(3) 0.72792(16) 0.0392(9) Uani 1 1 d . . . . .
C72 C 0.7271(3) 0.3342(3) 0.76694(18) 0.0438(10) Uani 1 1 d . . . . .
H72 H 0.7867 0.3227 0.7587 0.053 Uiso 1 1 calc R U . . .
C71 C 0.6980(4) 0.3133(4) 0.81782(18) 0.0483(11) Uani 1 1 d . . . . .
H71 H 0.7391 0.2895 0.8455 0.058 Uiso 1 1 calc R U . . .
C70 C 0.6097(4) 0.3269(3) 0.82849(18) 0.0449(10) Uani 1 1 d . . . . .
H70 H 0.5884 0.3101 0.8628 0.054 Uiso 1 1 calc R U . . .
C69 C 0.5511(3) 0.3653(3) 0.78924(17) 0.0426(10) Uani 1 1 d . . . . .
H69 H 0.4900 0.3745 0.7969 0.051 Uiso 1 1 calc R U . . .
C67 C 0.4238(3) 0.3864(3) 0.68108(16) 0.0360(8) Uani 1 1 d . . . . .
H67 H 0.3973 0.3267 0.6947 0.043 Uiso 1 1 calc R U . . .
C90 C 0.9889(6) 0.6312(4) 0.6167(3) 0.0679(9) Uiso 0.553(6) 1 d G U P A 1
C91 C 0.9604(6) 0.6710(5) 0.6633(3) 0.0679(9) Uiso 0.553(6) 1 d G U P A 1
H91 H 0.9230 0.6295 0.6861 0.081 Uiso 0.553(6) 1 calc R U P A 1
C92 C 0.9866(6) 0.7715(5) 0.6766(3) 0.0679(9) Uiso 0.553(6) 1 d G U P A 1
H92 H 0.9671 0.7987 0.7084 0.081 Uiso 0.553(6) 1 calc R U P A 1
C93 C 1.0413(6) 0.8322(4) 0.6432(3) 0.0679(9) Uiso 0.553(6) 1 d G U P A 1
H93 H 1.0592 0.9009 0.6523 0.081 Uiso 0.553(6) 1 calc R U P A 1
C94 C 1.0698(6) 0.7924(5) 0.5966(3) 0.0679(9) Uiso 0.553(6) 1 d G U P A 1
H94 H 1.1072 0.8338 0.5738 0.081 Uiso 0.553(6) 1 calc R U P A 1
C95 C 1.0436(6) 0.6919(5) 0.5834(3) 0.0679(9) Uiso 0.553(6) 1 d G U P A 1
H95 H 1.0631 0.6646 0.5516 0.081 Uiso 0.553(6) 1 calc R U P A 1
C96 C 0.9527(10) 0.5238(9) 0.6020(5) 0.0814(10) Uiso 0.553(6) 1 d . U P A 1
H96A H 0.9350 0.5037 0.5595 0.122 Uiso 0.553(6) 1 calc R U P A 1
H96B H 0.8898 0.4945 0.6164 0.122 Uiso 0.553(6) 1 calc R U P A 1
H96C H 1.0090 0.5019 0.6205 0.122 Uiso 0.553(6) 1 calc R U P A 1
C90B C 0.9815(8) 0.5938(5) 0.6056(4) 0.0679(9) Uiso 0.447(6) 1 d G U P A 2
H90B H 0.9565 0.5244 0.5989 0.081 Uiso 0.447(6) 1 calc R U P A 2
C91B C 0.9573(8) 0.6442(6) 0.6499(4) 0.0679(9) Uiso 0.447(6) 1 d G U P A 2
H91B H 0.9157 0.6093 0.6735 0.081 Uiso 0.447(6) 1 calc R U P A 2
C92B C 0.9939(8) 0.7458(6) 0.6596(4) 0.0679(9) Uiso 0.447(6) 1 d G U P A 2
C93B C 1.0547(7) 0.7969(5) 0.6251(4) 0.0679(9) Uiso 0.447(6) 1 d G U P A 2
H93B H 1.0797 0.8663 0.6317 0.081 Uiso 0.447(6) 1 calc R U P A 2
C94B C 1.0790(7) 0.7465(6) 0.5808(4) 0.0679(9) Uiso 0.447(6) 1 d G U P A 2
H94B H 1.1206 0.7815 0.5572 0.081 Uiso 0.447(6) 1 calc R U P A 2
C95B C 1.0424(7) 0.6450(6) 0.5710(4) 0.0679(9) Uiso 0.447(6) 1 d G U P A 2
H95B H 1.0590 0.6105 0.5408 0.081 Uiso 0.447(6) 1 calc R U P A 2
C96B C 0.9576(12) 0.7937(11) 0.7053(7) 0.0814(10) Uiso 0.447(6) 1 d . U P A 2
H96D H 0.9879 0.8648 0.7085 0.122 Uiso 0.447(6) 1 calc R U P A 2
H96E H 0.8802 0.7719 0.6942 0.122 Uiso 0.447(6) 1 calc R U P A 2
H96F H 0.9808 0.7758 0.7431 0.122 Uiso 0.447(6) 1 calc R U P A 2
C100 C 0.3586(2) 0.9912(2) 0.89341(15) 0.0577(13) Uani 1 1 d G . . B 2
C101 C 0.3210(3) 0.9834(3) 0.83344(16) 0.0832(19) Uani 1 1 d G . . B 2
H101 H 0.3519 1.0351 0.8143 0.100 Uiso 1 1 calc R U . B 2
C102 C 0.2380(3) 0.8998(3) 0.80153(11) 0.093(2) Uani 1 1 d G . . B 2
H102 H 0.2123 0.8944 0.7605 0.112 Uiso 1 1 calc R U . B 2
C103 C 0.1928(3) 0.8240(2) 0.82957(16) 0.0681(15) Uani 1 1 d G . . B 2
H103 H 0.1361 0.7669 0.8078 0.082 Uiso 1 1 calc R U . B 2
C104 C 0.2304(3) 0.8318(3) 0.88954(17) 0.0703(16) Uani 1 1 d G . . B 2
H104 H 0.1995 0.7801 0.9087 0.084 Uiso 1 1 calc R U . B 2
C105 C 0.3133(3) 0.9154(3) 0.92146(12) 0.0715(16) Uani 1 1 d G . . B 2
H105 H 0.3391 0.9208 0.9624 0.086 Uiso 1 1 calc R U . B 2
C106 C 0.4535(5) 1.0807(5) 0.9261(3) 0.0807(19) Uani 1 1 d . . . B 2
H10A H 0.4711 1.0763 0.9677 0.121 Uiso 1 1 calc R U . B 2
H10B H 0.5141 1.0840 0.9100 0.121 Uiso 1 1 calc R U . B 2
H10C H 0.4368 1.1396 0.9218 0.121 Uiso 1 1 calc R U . B 2
C110 C 0.9662(3) 1.0395(3) 0.74326(17) 0.0782(17) Uani 1 1 d G . . C 2
C111 C 1.0714(4) 1.0498(3) 0.76375(18) 0.0852(19) Uani 1 1 d G . . C 2
H111 H 1.0955 1.0376 0.8017 0.102 Uiso 1 1 calc R U . C 2
C112 C 1.1412(3) 1.0778(3) 0.7287(3) 0.101(2) Uani 1 1 d G . . C 2
H112 H 1.2131 1.0848 0.7427 0.121 Uiso 1 1 calc R U . C 2
C113 C 1.1059(5) 1.0956(3) 0.6731(3) 0.108(3) Uani 1 1 d G . . C 2
H113 H 1.1537 1.1147 0.6492 0.130 Uiso 1 1 calc R U . C 2
C114 C 1.0007(5) 1.0854(3) 0.65263(16) 0.102(3) Uani 1 1 d G . . C 2
H114 H 0.9766 1.0975 0.6147 0.123 Uiso 1 1 calc R U . C 2
C115 C 0.9309(3) 1.0573(3) 0.68770(18) 0.0770(17) Uani 1 1 d G . . C 2
H115 H 0.8590 1.0504 0.6737 0.092 Uiso 1 1 calc R U . C 2
C116 C 0.8875(8) 1.0041(8) 0.7785(4) 0.135(4) Uani 1 1 d . . . C 2
H11A H 0.8181 1.0018 0.7570 0.203 Uiso 1 1 calc R U . C 2
H11B H 0.8828 0.9386 0.7856 0.203 Uiso 1 1 calc R U . C 2
H11C H 0.9102 1.0489 0.8160 0.203 Uiso 1 1 calc R U . C 2
C120 C 0.6810(3) 0.9788(4) 0.8970(2) 0.0536(6) Uiso 0.613(4) 1 d G U P D 1
C121 C 0.6270(4) 0.9070(4) 0.92492(17) 0.0536(6) Uiso 0.613(4) 1 d G U P D 1
H121 H 0.6598 0.9015 0.9631 0.064 Uiso 0.613(4) 1 calc R U P D 1
C122 C 0.5249(4) 0.8433(4) 0.8970(2) 0.0536(6) Uiso 0.613(4) 1 d G U P D 1
H122 H 0.4879 0.7943 0.9161 0.064 Uiso 0.613(4) 1 calc R U P D 1
C123 C 0.4768(3) 0.8514(4) 0.8412(2) 0.0536(6) Uiso 0.613(4) 1 d G U P D 1
H123 H 0.4071 0.8079 0.8221 0.064 Uiso 0.613(4) 1 calc R U P D 1
C124 C 0.5309(4) 0.9232(4) 0.81325(17) 0.0536(6) Uiso 0.613(4) 1 d G U P D 1
H124 H 0.4981 0.9287 0.7751 0.064 Uiso 0.613(4) 1 calc R U P D 1
C125 C 0.6330(4) 0.9869(4) 0.8411(2) 0.0536(6) Uiso 0.613(4) 1 d G U P D 1
H125 H 0.6699 1.0360 0.8221 0.064 Uiso 0.613(4) 1 calc R U P D 1
C126 C 0.7894(7) 1.0485(7) 0.9276(4) 0.0644(7) Uiso 0.613(4) 1 d . U P D 1
H12A H 0.8160 1.0940 0.9020 0.097 Uiso 0.613(4) 1 calc R U P D 1
H12B H 0.7870 1.0852 0.9636 0.097 Uiso 0.613(4) 1 calc R U P D 1
H12C H 0.8364 1.0121 0.9373 0.097 Uiso 0.613(4) 1 calc R U P D 1
C130 C 0.5863(6) 0.9044(5) 0.8942(3) 0.0536(6) Uiso 0.387(4) 1 d G U P D 2
C131 C 0.5822(5) 0.9433(6) 0.8431(3) 0.0536(6) Uiso 0.387(4) 1 d G U P D 2
H131 H 0.5218 0.9148 0.8109 0.064 Uiso 0.387(4) 1 calc R U P D 2
C132 C 0.6666(6) 1.0240(6) 0.8391(3) 0.0536(6) Uiso 0.387(4) 1 d G U P D 2
H132 H 0.6638 1.0506 0.8041 0.064 Uiso 0.387(4) 1 calc R U P D 2
C133 C 0.7550(5) 1.0658(5) 0.8862(3) 0.0536(6) Uiso 0.387(4) 1 d G U P D 2
H133 H 0.8126 1.1209 0.8835 0.064 Uiso 0.387(4) 1 calc R U P D 2
C134 C 0.7591(5) 1.0269(6) 0.9373(3) 0.0536(6) Uiso 0.387(4) 1 d G U P D 2
H134 H 0.8195 1.0554 0.9696 0.064 Uiso 0.387(4) 1 calc R U P D 2
C135 C 0.6747(6) 0.9462(6) 0.9414(3) 0.0536(6) Uiso 0.387(4) 1 d G U P D 2
H135 H 0.6775 0.9195 0.9763 0.064 Uiso 0.387(4) 1 calc R U P D 2
C136 C 0.4935(12) 0.8107(11) 0.8996(7) 0.0644(7) Uiso 0.387(4) 1 d . U P D 2
H13A H 0.5106 0.7944 0.9387 0.097 Uiso 0.387(4) 1 calc R U P D 2
H13B H 0.4277 0.8238 0.8938 0.097 Uiso 0.387(4) 1 calc R U P D 2
H13C H 0.4847 0.7556 0.8699 0.097 Uiso 0.387(4) 1 calc R U P D 2

loop_
_atom_site_aniso_label
_atom_site_aniso_U_11
_atom_site_aniso_U_22
_atom_site_aniso_U_33
_atom_site_aniso_U_23
_atom_site_aniso_U_13
_atom_site_aniso_U_12
Al1 0.0337(6) 0.0433(7) 0.0295(6) 0.0008(5) 0.0023(4) 0.0192(5)
N6 0.048(2) 0.064(3) 0.052(2) 0.0208(18) 0.0109(17) 0.035(2)
O3B 0.075(2) 0.055(2) 0.057(2) 0.0167(15) 0.0188(17) 0.0378(18)
N5 0.068(3) 0.071(3) 0.054(2) 0.017(2) 0.020(2) 0.047(2)
N8 0.0332(17) 0.0431(19) 0.0310(16) -0.0009(13) -0.0015(13) 0.0200(15)
O4B 0.0407(15) 0.0531(17) 0.0278(13) 0.0036(11) 0.0017(11) 0.0262(13)
N7 0.0352(17) 0.0462(19) 0.0272(15) 0.0023(13) 0.0030(13) 0.0229(15)
N1 0.0342(16) 0.0442(19) 0.0286(15) 0.0036(13) 0.0036(13) 0.0206(14)
O1B 0.0359(15) 0.0539(18) 0.0348(14) 0.0071(12) 0.0032(12) 0.0176(13)
N2 0.0363(18) 0.055(2) 0.0313(16) 0.0047(14) 0.0046(14) 0.0215(16)
N3 0.0379(18) 0.054(2) 0.0330(17) 0.0080(14) 0.0052(14) 0.0245(16)
O2B 0.0360(15) 0.0511(17) 0.0363(14) 0.0032(12) 0.0047(11) 0.0217(13)
N4 0.0377(18) 0.054(2) 0.0318(16) 0.0029(14) 0.0009(14) 0.0235(16)
O4 0.0373(14) 0.0441(16) 0.0295(13) 0.0039(11) 0.0027(11) 0.0208(12)
O3 0.0385(15) 0.0430(16) 0.0358(14) 0.0016(11) 0.0080(12) 0.0189(12)
O1 0.0372(14) 0.0521(17) 0.0286(13) -0.0020(11) -0.0005(11) 0.0262(13)
O2 0.0392(15) 0.0536(18) 0.0410(15) 0.0002(13) 0.0086(12) 0.0254(14)
Cl4 0.0346(5) 0.0619(7) 0.0397(5) 0.0014(5) 0.0002(4) 0.0179(5)
Cl3 0.0891(10) 0.0536(7) 0.0688(8) 0.0187(6) 0.0417(7) 0.0303(7)
Cl2 0.0451(6) 0.0435(6) 0.0621(7) 0.0002(5) 0.0134(5) 0.0213(5)
Cl1 0.0445(6) 0.0453(6) 0.0438(6) -0.0036(4) -0.0028(4) 0.0126(5)
C1 0.038(2) 0.048(2) 0.0268(18) 0.0025(16) 0.0041(15) 0.0189(18)
C2 0.035(2) 0.050(2) 0.0279(18) 0.0050(16) 0.0025(15) 0.0191(18)
C3 0.036(2) 0.050(2) 0.0307(19) 0.0045(16) 0.0015(16) 0.0181(18)
C4 0.042(2) 0.040(2) 0.0299(19) 0.0026(15) 0.0033(16) 0.0126(18)
C5 0.038(2) 0.044(2) 0.0334(19) 0.0011(16) 0.0044(16) 0.0175(18)
C6 0.038(2) 0.046(2) 0.0298(18) 0.0041(16) 0.0044(15) 0.0201(18)
C7 0.040(2) 0.044(2) 0.0328(19) 0.0012(16) 0.0050(16) 0.0216(18)
C8 0.0327(19) 0.040(2) 0.0337(19) -0.0003(15) 0.0026(15) 0.0157(17)
C9 0.042(2) 0.043(2) 0.035(2) 0.0019(16) 0.0062(17) 0.0217(18)
C10 0.046(2) 0.050(3) 0.042(2) 0.0039(18) 0.0017(18) 0.028(2)
C11 0.036(2) 0.053(3) 0.048(2) 0.0028(19) 0.0066(18) 0.0216(19)
C12 0.036(2) 0.051(3) 0.044(2) 0.0059(19) 0.0052(18) 0.0171(19)
C13 0.040(2) 0.048(2) 0.0329(19) 0.0008(16) 0.0040(16) 0.0205(19)
C14 0.034(2) 0.051(2) 0.039(2) 0.0082(17) 0.0118(16) 0.0243(18)
C15 0.040(2) 0.059(3) 0.038(2) 0.0029(19) 0.0059(18) 0.023(2)
C16 0.042(2) 0.052(3) 0.054(3) 0.001(2) 0.012(2) 0.017(2)
C17 0.043(2) 0.056(3) 0.052(3) 0.012(2) 0.014(2) 0.022(2)
C18 0.041(2) 0.060(3) 0.041(2) 0.0091(19) 0.0081(18) 0.025(2)
C19 0.036(2) 0.055(3) 0.0326(19) 0.0034(17) 0.0093(16) 0.0212(19)
C20 0.041(2) 0.049(2) 0.037(2) 0.0075(17) 0.0108(17) 0.0242(19)
C21 0.041(2) 0.047(2) 0.0310(19) 0.0071(16) 0.0081(16) 0.0219(18)
C22 0.040(2) 0.049(2) 0.0324(19) 0.0078(16) 0.0083(16) 0.0229(19)
C23 0.037(2) 0.049(2) 0.038(2) 0.0082(17) 0.0088(16) 0.0249(18)
C24 0.045(2) 0.050(2) 0.043(2) 0.0061(18) 0.0122(18) 0.028(2)
C25 0.038(2) 0.048(2) 0.039(2) 0.0038(17) 0.0074(17) 0.0202(19)
C26 0.039(2) 0.051(2) 0.0330(19) 0.0075(17) 0.0079(16) 0.0251(19)
C27 0.038(2) 0.052(2) 0.037(2) 0.0039(17) 0.0053(17) 0.0231(19)
C28 0.038(2) 0.053(2) 0.0296(19) 0.0060(16) 0.0051(16) 0.0255(19)
C29 0.039(2) 0.055(3) 0.037(2) 0.0015(18) 0.0035(17) 0.026(2)
C30 0.038(2) 0.068(3) 0.039(2) -0.003(2) -0.0019(18) 0.026(2)
C31 0.036(2) 0.069(3) 0.036(2) 0.0035(19) 0.0030(17) 0.029(2)
C32 0.043(2) 0.057(3) 0.0320(19) 0.0055(17) 0.0051(17) 0.031(2)
C33 0.0331(19) 0.049(2) 0.0297(18) 0.0083(16) 0.0027(15) 0.0211(17)
C34 0.0310(19) 0.053(2) 0.036(2) -0.0008(17) 0.0006(16) 0.0197(18)
C35 0.041(2) 0.059(3) 0.048(2) 0.002(2) 0.0020(19) 0.026(2)
C36 0.044(2) 0.056(3) 0.054(3) -0.009(2) 0.000(2) 0.028(2)
C37 0.042(2) 0.071(3) 0.040(2) -0.011(2) -0.0004(19) 0.028(2)
C38 0.034(2) 0.062(3) 0.036(2) 0.0047(19) 0.0009(17) 0.021(2)
C39 0.0291(19) 0.051(2) 0.037(2) -0.0001(17) -0.0004(16) 0.0189(18)
C40 0.042(2) 0.053(3) 0.0307(19) 0.0014(17) 0.0056(16) 0.0214(19)
C61 0.039(2) 0.040(2) 0.0261(17) -0.0006(15) 0.0013(15) 0.0195(17)
C66 0.036(2) 0.045(2) 0.0301(18) 0.0011(16) 0.0019(15) 0.0205(18)
C65 0.040(2) 0.045(2) 0.0319(19) 0.0023(16) 0.0026(16) 0.0206(18)
C64 0.039(2) 0.057(3) 0.0307(19) -0.0040(17) 0.0024(16) 0.0225(19)
C63 0.037(2) 0.054(2) 0.0282(18) 0.0027(16) 0.0000(15) 0.0256(19)
C62 0.038(2) 0.048(2) 0.0291(18) 0.0021(16) 0.0035(15) 0.0232(18)
C60 0.043(2) 0.048(2) 0.036(2) 0.0052(17) 0.0067(17) 0.0260(19)
C59 0.053(3) 0.076(3) 0.060(3) 0.030(3) 0.024(2) 0.047(3)
C58 0.045(3) 0.092(4) 0.067(3) 0.035(3) 0.020(2) 0.041(3)
C57 0.068(4) 0.120(5) 0.070(3) 0.056(4) 0.033(3) 0.069(4)
C56 0.074(4) 0.074(4) 0.086(4) 0.033(3) 0.038(3) 0.051(3)
C55 0.074(3) 0.070(3) 0.071(3) 0.030(3) 0.035(3) 0.053(3)
C54 0.068(3) 0.056(3) 0.065(3) 0.019(2) 0.023(3) 0.042(3)
C53 0.078(4) 0.048(3) 0.056(3) 0.017(2) 0.024(2) 0.039(3)
C52 0.058(3) 0.056(3) 0.084(4) 0.018(3) 0.030(3) 0.028(3)
C51 0.064(3) 0.060(3) 0.081(4) 0.014(3) 0.030(3) 0.037(3)
C50 0.072(3) 0.056(3) 0.058(3) 0.017(2) 0.019(3) 0.037(3)
C49 0.066(3) 0.057(3) 0.058(3) 0.021(2) 0.018(2) 0.033(3)
C48 0.062(3) 0.070(3) 0.054(3) 0.030(2) 0.023(2) 0.045(3)
C47 0.066(3) 0.054(3) 0.037(2) 0.0102(19) 0.013(2) 0.035(2)
C41 0.036(2) 0.043(2) 0.0297(19) -0.0027(16) -0.0036(16) 0.0189(17)
C46 0.050(2) 0.048(2) 0.0305(19) 0.0025(16) 0.0009(17) 0.028(2)
C45 0.060(3) 0.044(2) 0.041(2) 0.0069(18) 0.010(2) 0.027(2)
C44 0.051(3) 0.047(2) 0.039(2) 0.0119(18) 0.0174(19) 0.018(2)
C43 0.043(2) 0.044(2) 0.039(2) 0.0036(17) 0.0078(17) 0.0211(19)
C42 0.035(2) 0.044(2) 0.0314(19) 0.0001(16) -0.0013(15) 0.0188(17)
C80 0.040(2) 0.048(2) 0.0290(19) -0.0006(16) -0.0008(16) 0.0247(19)
C79 0.035(2) 0.046(2) 0.0324(19) 0.0023(16) 0.0067(15) 0.0229(17)
C78 0.045(2) 0.046(2) 0.0301(19) 0.0058(16) 0.0050(16) 0.0242(19)
C77 0.041(2) 0.046(2) 0.034(2) -0.0011(17) 0.0000(17) 0.0177(19)
C76 0.050(2) 0.042(2) 0.039(2) 0.0013(17) 0.0062(18) 0.023(2)
C75 0.049(2) 0.045(2) 0.035(2) 0.0088(16) 0.0086(17) 0.030(2)
C74 0.037(2) 0.053(2) 0.0290(18) 0.0041(16) 0.0049(15) 0.0275(19)
C68 0.040(2) 0.045(2) 0.0305(19) 0.0015(16) -0.0020(16) 0.0257(18)
C73 0.042(2) 0.046(2) 0.0287(19) 0.0021(16) -0.0001(16) 0.0216(18)
C72 0.042(2) 0.053(3) 0.038(2) 0.0010(18) -0.0020(17) 0.028(2)
C71 0.057(3) 0.065(3) 0.031(2) 0.0090(19) 0.0011(19) 0.039(2)
C70 0.054(3) 0.058(3) 0.031(2) 0.0106(18) 0.0080(18) 0.032(2)
C69 0.047(2) 0.053(3) 0.034(2) 0.0045(17) 0.0067(17) 0.030(2)
C67 0.038(2) 0.042(2) 0.0275(18) 0.0023(15) 0.0035(15) 0.0185(17)
C100 0.053(3) 0.061(3) 0.064(3) -0.005(2) 0.008(2) 0.035(2)
C101 0.091(5) 0.076(4) 0.065(4) 0.020(3) 0.011(3) 0.011(4)
C102 0.096(5) 0.095(5) 0.059(4) 0.004(3) 0.012(3) 0.005(4)
C103 0.057(3) 0.068(4) 0.076(4) -0.003(3) 0.020(3) 0.021(3)
C104 0.055(3) 0.094(5) 0.079(4) 0.036(3) 0.025(3) 0.040(3)
C105 0.055(3) 0.114(5) 0.054(3) 0.013(3) 0.011(3) 0.045(3)
C106 0.065(4) 0.083(4) 0.085(4) -0.017(3) -0.001(3) 0.037(3)
C110 0.090(5) 0.072(4) 0.070(4) 0.010(3) 0.013(3) 0.032(3)
C111 0.089(5) 0.084(5) 0.076(4) -0.005(3) 0.005(4) 0.038(4)
C112 0.090(5) 0.075(5) 0.124(7) -0.019(4) 0.032(5) 0.020(4)
C113 0.121(7) 0.079(5) 0.112(7) -0.002(4) 0.051(6) 0.011(5)
C114 0.154(8) 0.066(4) 0.074(4) 0.001(3) 0.027(5) 0.026(5)
C115 0.104(5) 0.060(3) 0.061(3) 0.003(3) 0.013(3) 0.029(3)
C116 0.137(8) 0.184(10) 0.119(7) 0.076(7) 0.067(6) 0.067(7)

loop_
_atom_type_symbol
_atom_type_description
_atom_type_scat_dispersion_real
_atom_type_scat_dispersion_imag
_atom_type_scat_source
C C 0.0033 0.0016 'International Tables Vol C Tables 4.2.6.8 and 6.1.1.4'
H H 0.0000 0.0000 'International Tables Vol C Tables 4.2.6.8 and 6.1.1.4'
Al Al 0.0645 0.0514 'International Tables Vol C Tables 4.2.6.8 and 6.1.1.4'
N N 0.0061 0.0033 'International Tables Vol C Tables 4.2.6.8 and 6.1.1.4'
O O 0.0106 0.0060 'International Tables Vol C Tables 4.2.6.8 and 6.1.1.4'
Cl Cl 0.1484 0.1585 'International Tables Vol C Tables 4.2.6.8 and 6.1.1.4'

loop_
_geom_angle_atom_site_label_1
_geom_angle_atom_site_label_2
_geom_angle_atom_site_label_3
_geom_angle
O1 Al1 O4 173.51(16)
O1 Al1 O3 95.35(14)
O4 Al1 O3 91.11(13)
O1 Al1 N8 94.51(12)
O4 Al1 N8 86.30(12)
O3 Al1 N8 88.50(14)
O1 Al1 N1 88.65(12)
O4 Al1 N1 91.27(12)
O3 Al1 N1 85.00(13)
N8 Al1 N1 173.02(15)
O1 Al1 N7 85.77(13)
O4 Al1 N7 87.77(13)
O3 Al1 N7 178.76(14)
N8 Al1 N7 91.96(14)
N1 Al1 N7 94.49(14)
C60 N6 C59 120.7(4)
C54 O3B C53 115.3(4)
C47 N5 C48 118.8(5)
C80 N8 C79 115.7(3)
C80 N8 Al1 124.9(3)
C79 N8 Al1 117.6(3)
C73 O4B C74 114.1(3)
C67 N7 C68 114.2(4)
C67 N7 Al1 123.1(3)
C68 N7 Al1 122.2(3)
C7 N1 C8 113.3(3)
C7 N1 Al1 120.2(3)
C8 N1 Al1 125.7(2)
C14 O1B C13 119.9(3)
C20 N2 C19 116.9(4)
C27 N3 C28 122.0(4)
C33 O2B C34 114.9(3)
C40 N4 C39 115.7(3)
C61 O4 Al1 136.2(3)
C41 O3 Al1 135.4(2)
C1 O1 Al1 129.6(3)
C21 O2 H2 109.5
O1 C1 C2 119.9(3)
O1 C1 C6 121.6(3)
C2 C1 C6 118.5(3)
C3 C2 C1 119.9(4)
C3 C2 C40 120.9(3)
C1 C2 C40 118.9(4)
C4 C3 C2 120.4(4)
C4 C3 H3 119.8
C2 C3 H3 119.8
C5 C4 C3 120.7(4)
C5 C4 Cl1 119.8(3)
C3 C4 Cl1 119.5(3)
C4 C5 C6 119.9(4)
C4 C5 H5 120.0
C6 C5 H5 120.0
C5 C6 C1 120.0(4)
C5 C6 C7 117.6(3)
C1 C6 C7 122.3(4)
N1 C7 C6 125.7(3)
N1 C7 H7 117.1
C6 C7 H7 117.1
C9 C8 C13 118.4(4)
C9 C8 N1 120.5(4)
C13 C8 N1 121.0(3)
C10 C9 C8 120.4(4)
C10 C9 H9 119.8
C8 C9 H9 119.8
C9 C10 C11 120.2(4)
C9 C10 H10 119.9
C11 C10 H10 119.9
C12 C11 C10 120.0(4)
C12 C11 H11 120.0
C10 C11 H11 120.0
C13 C12 C11 119.8(4)
C13 C12 H12 120.1
C11 C12 H12 120.1
C12 C13 O1B 122.0(4)
C12 C13 C8 121.1(4)
O1B C13 C8 116.7(3)
O1B C14 C15 125.6(4)
O1B C14 C19 113.5(4)
C15 C14 C19 120.7(4)
C14 C15 C16 119.4(4)
C14 C15 H15 120.3
C16 C15 H15 120.3
C17 C16 C15 120.5(4)
C17 C16 H16 119.7
C15 C16 H16 119.7
C16 C17 C18 120.0(5)
C16 C17 H17 120.0
C18 C17 H17 120.0
C19 C18 C17 121.0(4)
C19 C18 H18 119.5
C17 C18 H18 119.5
C18 C19 C14 118.4(4)
C18 C19 N2 123.4(4)
C14 C19 N2 118.3(4)
N2 C20 C22 122.5(4)
N2 C20 H20 118.7
C22 C20 H20 118.7
O2 C21 C22 118.9(4)
O2 C21 C26 121.6(4)
C22 C21 C26 119.5(4)
C21 C22 C23 119.9(4)
C21 C22 C20 119.5(4)
C23 C22 C20 120.5(4)
C24 C23 C22 119.6(4)
C24 C23 H23 120.2
C22 C23 H23 120.2
C25 C24 C23 121.2(4)
C25 C24 Cl2 119.8(3)
C23 C24 Cl2 119.0(3)
C24 C25 C26 120.5(4)
C24 C25 H25 119.7
C26 C25 H25 119.7
C25 C26 C21 119.3(4)
C25 C26 C27 119.5(4)
C21 C26 C27 121.2(4)
N3 C27 C26 120.8(4)
N3 C27 H27 119.6
C26 C27 H27 119.6
C29 C28 C33 118.1(4)
C29 C28 N3 124.8(4)
C33 C28 N3 117.1(4)
C30 C29 C28 121.2(4)
C30 C29 H29 119.4
C28 C29 H29 119.4
C29 C30 C31 119.8(4)
C29 C30 H30 120.1
C31 C30 H30 120.1
C32 C31 C30 119.8(4)
C32 C31 H31 120.1
C30 C31 H31 120.1
C31 C32 C33 120.2(4)
C31 C32 H32 119.9
C33 C32 H32 119.9
C32 C33 O2B 122.2(4)
C32 C33 C28 120.9(4)
O2B C33 C28 116.9(3)
C35 C34 C39 121.4(4)
C35 C34 O2B 119.5(4)
C39 C34 O2B 118.9(4)
C34 C35 C36 119.5(4)
C34 C35 H35 120.3
C36 C35 H35 120.3
C37 C36 C35 119.7(4)
C37 C36 H36 120.2
C35 C36 H36 120.2
C36 C37 C38 120.6(4)
C36 C37 H37 119.7
C38 C37 H37 119.7
C37 C38 C39 120.7(4)
C37 C38 H38 119.6
C39 C38 H38 119.6
C38 C39 C34 118.0(4)
C38 C39 N4 123.8(4)
C34 C39 N4 118.2(4)
N4 C40 C2 123.9(4)
N4 C40 H40 118.0
C2 C40 H40 118.0
O4 C61 C62 120.1(4)
O4 C61 C66 121.6(3)
C62 C61 C66 118.3(4)
C65 C66 C61 120.2(3)
C65 C66 C67 117.9(4)
C61 C66 C67 121.8(4)
C64 C65 C66 120.8(4)
C64 C65 H65 119.6
C66 C65 H65 119.6
C65 C64 C63 119.7(4)
C65 C64 Cl4 120.7(4)
C63 C64 Cl4 119.5(3)
C62 C63 C64 120.9(4)
C62 C63 H63 119.6
C64 C63 H63 119.6
C63 C62 C61 120.1(4)
C63 C62 C60 120.9(3)
C61 C62 C60 118.9(4)
N6 C60 C62 121.0(4)
N6 C60 H60 119.5
C62 C60 H60 119.5
C54 C59 C58 117.7(5)
C54 C59 N6 126.4(4)
C58 C59 N6 115.7(5)
C57 C58 C59 120.9(6)
C57 C58 H58 119.5
C59 C58 H58 119.5
C56 C57 C58 119.8(5)
C56 C57 H57 120.1
C58 C57 H57 120.1
C55 C56 C57 120.0(6)
C55 C56 H56 120.0
C57 C56 H56 120.0
C56 C55 C54 121.4(6)
C56 C55 H55 119.3
C54 C55 H55 119.3
O3B C54 C55 121.1(5)
O3B C54 C59 118.9(4)
C55 C54 C59 119.9(5)
C52 C53 C48 120.6(5)
C52 C53 O3B 118.5(5)
C48 C53 O3B 120.8(4)
C51 C52 C53 119.1(5)
C51 C52 H52 120.4
C53 C52 H52 120.4
C50 C51 C52 120.4(5)
C50 C51 H51 119.8
C52 C51 H51 119.8
C51 C50 C49 120.3(5)
C51 C50 H50 119.9
C49 C50 H50 119.9
C48 C49 C50 120.4(5)
C48 C49 H49 119.8
C50 C49 H49 119.8
C49 C48 C53 119.1(4)
C49 C48 N5 119.0(5)
C53 C48 N5 121.6(5)
N5 C47 C46 124.0(5)
N5 C47 H47 118.0
C46 C47 H47 118.0
O3 C41 C46 119.2(3)
O3 C41 C42 122.4(4)
C46 C41 C42 118.3(4)
C45 C46 C41 119.8(4)
C45 C46 C47 123.0(4)
C41 C46 C47 116.2(4)
C44 C45 C46 120.2(4)
C44 C45 H45 119.9
C46 C45 H45 119.9
C43 C44 C45 120.9(4)
C43 C44 Cl3 120.6(3)
C45 C44 Cl3 118.4(4)
C44 C43 C42 120.0(4)
C44 C43 H43 120.0
C42 C43 H43 120.0
C43 C42 C41 120.0(4)
C43 C42 C80 118.2(4)
C41 C42 C80 121.3(4)
N8 C80 C42 126.0(4)
N8 C80 H80 117.0
C42 C80 H80 117.0
C74 C79 C78 118.4(4)
C74 C79 N8 119.8(3)
C78 C79 N8 121.4(4)
C77 C78 C79 120.5(4)
C77 C78 H78 119.7
C79 C78 H78 119.7
C76 C77 C78 120.1(4)
C76 C77 H77 120.0
C78 C77 H77 120.0
C77 C76 C75 119.9(4)
C77 C76 H76 120.1
C75 C76 H76 120.1
C74 C75 C76 119.0(4)
C74 C75 H75 120.5
C76 C75 H75 120.5
C75 C74 C79 122.0(4)
C75 C74 O4B 121.0(4)
C79 C74 O4B 116.9(4)
C73 C68 C69 118.5(4)
C73 C68 N7 121.0(4)
C69 C68 N7 120.6(3)
C68 C73 C72 121.6(4)
C68 C73 O4B 120.9(3)
C72 C73 O4B 117.5(4)
C71 C72 C73 119.4(4)
C71 C72 H72 120.3
C73 C72 H72 120.3
C70 C71 C72 120.0(4)
C70 C71 H71 120.0
C72 C71 H71 120.0
C71 C70 C69 120.4(4)
C71 C70 H70 119.8
C69 C70 H70 119.8
C68 C69 C70 120.0(4)
C68 C69 H69 120.0
C70 C69 H69 120.0
N7 C67 C66 126.5(4)
N7 C67 H67 116.7
C66 C67 H67 116.7
C91 C90 C95 120.0
C91 C90 C96 117.7(7)
C95 C90 C96 122.1(6)
C92 C91 C90 120.0
C92 C91 H91 120.0
C90 C91 H91 120.0
C91 C92 C93 120.0
C91 C92 H92 120.0
C93 C92 H92 120.0
C94 C93 C92 120.0
C94 C93 H93 120.0
C92 C93 H93 120.0
C93 C94 C95 120.0
C93 C94 H94 120.0
C95 C94 H94 120.0
C94 C95 C90 120.0
C94 C95 H95 120.0
C90 C95 H95 120.0
C90 C96 H96A 109.5
C90 C96 H96B 109.5
H96A C96 H96B 109.5
C90 C96 H96C 109.5
H96A C96 H96C 109.5
H96B C96 H96C 109.5
C91B C90B C95B 120.0
C91B C90B H90B 120.0
C95B C90B H90B 120.0
C92B C91B C90B 120.0
C92B C91B H91B 120.0
C90B C91B H91B 120.0
C91B C92B C93B 120.0
C91B C92B C96B 116.4(8)
C93B C92B C96B 123.5(8)
C94B C93B C92B 120.0
C94B C93B H93B 120.0
C92B C93B H93B 120.0
C93B C94B C95B 120.0
C93B C94B H94B 120.0
C95B C94B H94B 120.0
C94B C95B C90B 120.0
C94B C95B H95B 120.0
C90B C95B H95B 120.0
C92B C96B H96D 109.5
C92B C96B H96E 109.5
H96D C96B H96E 109.5
C92B C96B H96F 109.5
H96D C96B H96F 109.5
H96E C96B H96F 109.5
C101 C100 C105 120.0
C101 C100 C106 118.5(4)
C105 C100 C106 121.4(4)
C100 C101 C102 120.0
C100 C101 H101 120.0
C102 C101 H101 120.0
C103 C102 C101 120.0
C103 C102 H102 120.0
C101 C102 H102 120.0
C102 C103 C104 120.0
C102 C103 H103 120.0
C104 C103 H103 120.0
C103 C104 C105 120.0
C103 C104 H104 120.0
C105 C104 H104 120.0
C104 C105 C100 120.0
C104 C105 H105 120.0
C100 C105 H105 120.0
C100 C106 H10A 109.5
C100 C106 H10B 109.5
H10A C106 H10B 109.5
C100 C106 H10C 109.5
H10A C106 H10C 109.5
H10B C106 H10C 109.5
C111 C110 C115 120.0
C111 C110 C116 121.4(5)
C115 C110 C116 118.5(5)
C112 C111 C110 120.0
C112 C111 H111 120.0
C110 C111 H111 120.0
C111 C112 C113 120.0
C111 C112 H112 120.0
C113 C112 H112 120.0
C114 C113 C112 120.0
C114 C113 H113 120.0
C112 C113 H113 120.0
C113 C114 C115 120.0
C113 C114 H114 120.0
C115 C114 H114 120.0
C114 C115 C110 120.0
C114 C115 H115 120.0
C110 C115 H115 120.0
C110 C116 H11A 109.5
C110 C116 H11B 109.5
H11A C116 H11B 109.5
C110 C116 H11C 109.5
H11A C116 H11C 109.5
H11B C116 H11C 109.5
C121 C120 C125 120.0
C121 C120 C126 119.8(5)
C125 C120 C126 120.1(5)
C122 C121 C120 120.0
C122 C121 H121 120.0
C120 C121 H121 120.0
C123 C122 C121 120.0
C123 C122 H122 120.0
C121 C122 H122 120.0
C122 C123 C124 120.0
C122 C123 H123 120.0
C124 C123 H123 120.0
C125 C124 C123 120.0
C125 C124 H124 120.0
C123 C124 H124 120.0
C124 C125 C120 120.0
C124 C125 H125 120.0
C120 C125 H125 120.0
C120 C126 H12A 109.5
C120 C126 H12B 109.5
H12A C126 H12B 109.5
C120 C126 H12C 109.5
H12A C126 H12C 109.5
H12B C126 H12C 109.5
C131 C130 C135 120.0
C131 C130 C136 121.4(8)
C135 C130 C136 118.6(7)
C132 C131 C130 120.0
C132 C131 H131 120.0
C130 C131 H131 120.0
C131 C132 C133 120.0
C131 C132 H132 120.0
C133 C132 H132 120.0
C134 C133 C132 120.0
C134 C133 H133 120.0
C132 C133 H133 120.0
C135 C134 C133 120.0
C135 C134 H134 120.0
C133 C134 H134 120.0
C134 C135 C130 120.0
C134 C135 H135 120.0
C130 C135 H135 120.0
C130 C136 H13A 109.5
C130 C136 H13B 109.5
H13A C136 H13B 109.5
C130 C136 H13C 109.5
H13A C136 H13C 109.5
H13B C136 H13C 109.5

loop_
_geom_bond_atom_site_label_1
_geom_bond_atom_site_label_2
_geom_bond_distance
Al1 O1 1.814(3)
Al1 O4 1.817(3)
Al1 O3 1.819(3)
Al1 N8 2.087(3)
Al1 N1 2.090(3)
Al1 N7 2.112(4)
N6 C60 1.267(5)
N6 C59 1.415(6)
O3B C54 1.390(6)
O3B C53 1.402(6)
N5 C47 1.233(6)
N5 C48 1.423(6)
N8 C80 1.300(6)
N8 C79 1.426(5)
O4B C73 1.391(5)
O4B C74 1.393(4)
N7 C67 1.303(5)
N7 C68 1.452(5)
N1 C7 1.292(5)
N1 C8 1.442(5)
O1B C14 1.374(5)
O1B C13 1.379(5)
N2 C20 1.266(5)
N2 C19 1.416(5)
N3 C27 1.277(5)
N3 C28 1.410(5)
O2B C33 1.385(5)
O2B C34 1.396(5)
N4 C40 1.269(5)
N4 C39 1.409(5)
O4 C61 1.301(5)
O3 C41 1.309(5)
O1 C1 1.312(4)
O2 C21 1.337(5)
O2 H2 0.8400
Cl4 C64 1.724(5)
Cl3 C44 1.745(5)
Cl2 C24 1.746(4)
Cl1 C4 1.741(4)
C1 C2 1.409(5)
C1 C6 1.415(5)
C2 C3 1.396(5)
C2 C40 1.455(6)
C3 C4 1.383(6)
C3 H3 0.9500
C4 C5 1.373(6)
C5 C6 1.405(5)
C5 H5 0.9500
C6 C7 1.437(5)
C7 H7 0.9500
C8 C9 1.391(6)
C8 C13 1.403(6)
C9 C10 1.378(6)
C9 H9 0.9500
C10 C11 1.393(7)
C10 H10 0.9500
C11 C12 1.378(6)
C11 H11 0.9500
C12 C13 1.374(6)
C12 H12 0.9500
C14 C15 1.377(6)
C14 C19 1.408(6)
C15 C16 1.383(7)
C15 H15 0.9500
C16 C17 1.373(7)
C16 H16 0.9500
C17 C18 1.378(6)
C17 H17 0.9500
C18 C19 1.376(6)
C18 H18 0.9500
C20 C22 1.453(6)
C20 H20 0.9500
C21 C22 1.395(5)
C21 C26 1.412(6)
C22 C23 1.403(5)
C23 C24 1.381(6)
C23 H23 0.9500
C24 C25 1.364(6)
C25 C26 1.398(6)
C25 H25 0.9500
C26 C27 1.447(5)
C27 H27 0.9500
C28 C29 1.388(6)
C28 C33 1.400(5)
C29 C30 1.377(6)
C29 H29 0.9500
C30 C31 1.395(6)
C30 H30 0.9500
C31 C32 1.374(6)
C31 H31 0.9500
C32 C33 1.379(5)
C32 H32 0.9500
C34 C35 1.380(6)
C34 C39 1.392(6)
C35 C36 1.388(6)
C35 H35 0.9500
C36 C37 1.374(7)
C36 H36 0.9500
C37 C38 1.380(6)
C37 H37 0.9500
C38 C39 1.389(6)
C38 H38 0.9500
C40 H40 0.9500
C61 C62 1.416(5)
C61 C66 1.423(6)
C66 C65 1.388(6)
C66 C67 1.445(5)
C65 C64 1.382(5)
C65 H65 0.9500
C64 C63 1.397(6)
C63 C62 1.383(6)
C63 H63 0.9500
C62 C60 1.471(6)
C60 H60 0.9500
C59 C54 1.400(7)
C59 C58 1.401(7)
C58 C57 1.397(8)
C58 H58 0.9500
C57 C56 1.372(9)
C57 H57 0.9500
C56 C55 1.358(8)
C56 H56 0.9500
C55 C54 1.392(7)
C55 H55 0.9500
C53 C52 1.387(7)
C53 C48 1.388(7)
C52 C51 1.378(7)
C52 H52 0.9500
C51 C50 1.367(8)
C51 H51 0.9500
C50 C49 1.382(7)
C50 H50 0.9500
C49 C48 1.368(7)
C49 H49 0.9500
C47 C46 1.468(6)
C47 H47 0.9500
C41 C46 1.408(6)
C41 C42 1.418(5)
C46 C45 1.399(6)
C45 C44 1.384(6)
C45 H45 0.9500
C44 C43 1.368(6)
C43 C42 1.401(6)
C43 H43 0.9500
C42 C80 1.438(6)
C80 H80 0.9500
C79 C74 1.378(6)
C79 C78 1.389(5)
C78 C77 1.381(6)
C78 H78 0.9500
C77 C76 1.380(6)
C77 H77 0.9500
C76 C75 1.394(6)
C76 H76 0.9500
C75 C74 1.370(6)
C75 H75 0.9500
C68 C73 1.379(6)
C68 C69 1.393(6)
C73 C72 1.387(5)
C72 C71 1.380(6)
C72 H72 0.9500
C71 C70 1.372(6)
C71 H71 0.9500
C70 C69 1.394(6)
C70 H70 0.9500
C69 H69 0.9500
C67 H67 0.9500
C90 C91 1.3900
C90 C95 1.3900
C90 C96 1.474(13)
C91 C92 1.3900
C91 H91 0.9500
C92 C93 1.3900
C92 H92 0.9500
C93 C94 1.3900
C93 H93 0.9500
C94 C95 1.3900
C94 H94 0.9500
C95 H95 0.9500
C96 H96A 0.9800
C96 H96B 0.9800
C96 H96C 0.9800
C90B C91B 1.3900
C90B C95B 1.3900
C90B H90B 0.9500
C91B C92B 1.3900
C91B H91B 0.9500
C92B C93B 1.3900
C92B C96B 1.496(16)
C93B C94B 1.3900
C93B H93B 0.9500
C94B C95B 1.3900
C94B H94B 0.9500
C95B H95B 0.9500
C96B H96D 0.9800
C96B H96E 0.9800
C96B H96F 0.9800
C100 C101 1.3900
C100 C105 1.3900
C100 C106 1.517(6)
C101 C102 1.3900
C101 H101 0.9500
C102 C103 1.3900
C102 H102 0.9500
C103 C104 1.3900
C103 H103 0.9500
C104 C105 1.3900
C104 H104 0.9500
C105 H105 0.9500
C106 H10A 0.9800
C106 H10B 0.9800
C106 H10C 0.9800
C110 C111 1.3900
C110 C115 1.3900
C110 C116 1.496(9)
C111 C112 1.3900
C111 H111 0.9500
C112 C113 1.3900
C112 H112 0.9500
C113 C114 1.3900
C113 H113 0.9500
C114 C115 1.3900
C114 H114 0.9500
C115 H115 0.9500
C116 H11A 0.9800
C116 H11B 0.9800
C116 H11C 0.9800
C120 C121 1.3900
C120 C125 1.3900
C120 C126 1.490(10)
C121 C122 1.3900
C121 H121 0.9500
C122 C123 1.3900
C122 H122 0.9500
C123 C124 1.3900
C123 H123 0.9500
C124 C125 1.3900
C124 H124 0.9500
C125 H125 0.9500
C126 H12A 0.9800
C126 H12B 0.9800
C126 H12C 0.9800
C130 C131 1.3900
C130 C135 1.3900
C130 C136 1.581(16)
C131 C132 1.3900
C131 H131 0.9500
C132 C133 1.3900
C132 H132 0.9500
C133 C134 1.3900
C133 H133 0.9500
C134 C135 1.3900
C134 H134 0.9500
C135 H135 0.9500
C136 H13A 0.9800
C136 H13B 0.9800
C136 H13C 0.9800
